data_7000269
loop_
_publ_author_name
'Palma, Aniello'
'Gallagher, John F.'
'M\"uller-Bunz, Helge'
'Wolowska, Joanna'
'McInnes, Eric J.L.'
'O'Shea, Donal F.'

_publ_section_title
;
 Co(ii), Ni(ii), Cu(ii) and Zn(ii) complexes of
 tetraphenylazadipyrromethene
;
_journal_issue 2
_journal_name_full 'Dalton Transactions'
_journal_page_first 273
_journal_page_last 279
_journal_paper_doi 10.1039/b811764k
_journal_year 2009
_chemical_formula_moiety 'C64 H44 N6 Ni'
_chemical_formula_sum 'C64 H44 N6 Ni'
_chemical_formula_weight 955.76
_chemical_melting_point 599
_chemical_name_systematic
;
?
;
_space_group_IT_number 43
_symmetry_cell_setting orthorhombic
_symmetry_space_group_name_Hall 'F 2 -2d'
_symmetry_space_group_name_H-M 'F d d 2'
_atom_sites_solution_hydrogens geom
_atom_sites_solution_primary direct
_atom_sites_solution_secondary difmap
_audit_creation_method SHELXL-97
_cell_angle_alpha 90.00
_cell_angle_beta 90.00
_cell_angle_gamma 90.00
_cell_formula_units_Z 8
_cell_length_a 19.842(3)
_cell_length_b 44.333(5)
_cell_length_c 10.7588(14)
_cell_measurement_reflns_used 2371
_cell_measurement_temperature 100(2)
_cell_measurement_theta_max 23.75
_cell_measurement_theta_min 2.2
_cell_volume 9464(2)
_computing_cell_refinement 'Bruker SMART'
_computing_data_collection 'Bruker SMART'
_computing_data_reduction 'Bruker SAINT'
_computing_molecular_graphics 'Bruker SHELXTL'
_computing_publication_material 'Bruker SHELXTL'
_computing_structure_refinement 'SHELXL-97 (Sheldrick, 1997)'
_computing_structure_solution 'SHELXS-97 (Sheldrick, 1990)'
_diffrn_ambient_temperature 100(2)
_diffrn_measured_fraction_theta_full 0.995
_diffrn_measured_fraction_theta_max 0.995
_diffrn_measurement_device_type 'CCD area detector'
_diffrn_measurement_method '\f and \w scans'
_diffrn_radiation_monochromator graphite
_diffrn_radiation_source 'fine-focus sealed tube'
_diffrn_radiation_type MoK\a
_diffrn_radiation_wavelength 0.71073
_diffrn_reflns_av_R_equivalents 0.0603
_diffrn_reflns_av_sigmaI/netI 0.0739
_diffrn_reflns_limit_h_max 22
_diffrn_reflns_limit_h_min -16
_diffrn_reflns_limit_k_max 50
_diffrn_reflns_limit_k_min -41
_diffrn_reflns_limit_l_max 12
_diffrn_reflns_limit_l_min -9
_diffrn_reflns_number 9708
_diffrn_reflns_theta_full 24.16
_diffrn_reflns_theta_max 24.16
_diffrn_reflns_theta_min 1.84
_exptl_absorpt_coefficient_mu 0.461
_exptl_absorpt_correction_T_max 0.955
_exptl_absorpt_correction_T_min 0.722
_exptl_absorpt_correction_type multi-scan
_exptl_absorpt_process_details SADABS
_exptl_crystal_colour black
_exptl_crystal_density_diffrn 1.342
_exptl_crystal_density_method 'not measured'
_exptl_crystal_description block
_exptl_crystal_F_000 3984
_exptl_crystal_size_max 0.15
_exptl_crystal_size_mid 0.15
_exptl_crystal_size_min 0.10
_refine_diff_density_max 0.401
_refine_diff_density_min -0.578
_refine_diff_density_rms 0.064
_refine_ls_abs_structure_details '(Flack, 1983)'
_refine_ls_abs_structure_Flack 0.0(3)
_refine_ls_extinction_method none
_refine_ls_goodness_of_fit_ref 1.027
_refine_ls_hydrogen_treatment constr
_refine_ls_matrix_type full
_refine_ls_number_parameters 322
_refine_ls_number_reflns 3176
_refine_ls_number_restraints 1
_refine_ls_restrained_S_all 1.027
_refine_ls_R_factor_all 0.0694
_refine_ls_R_factor_gt 0.0469
_refine_ls_shift/su_max 0.000
_refine_ls_shift/su_mean 0.000
_refine_ls_structure_factor_coef Fsqd
_refine_ls_weighting_details 'w=1/[\s^2^(Fo^2^)+(0.0382P)^2^+13.731P] where P=(Fo^2^+2Fc^2^)/3'
_refine_ls_weighting_scheme calc
_refine_ls_wR_factor_gt 0.0866
_refine_ls_wR_factor_ref 0.0951
_reflns_number_gt 2642
_reflns_number_total 3176
_reflns_threshold_expression I>2\s(I)
_cod_data_source_file b811764k.txt
_cod_data_source_block Nickel
_cod_depositor_comments
;
The following automatic conversions were performed:
'_symmetry_cell_setting' value 'Orthorhombic' changed to 'orthorhombic'
according to '/home/saulius/struct/CIF-dictionaries/cif_core.dic'
dictionary named 'cif_core.dic' version 2.4.1 from 2010-06-29.

Automatic conversion script
Id: cif_fix_enum 1527 2010-12-29 10:47:43Z saulius 
;
_cod_original_sg_symbol_Hall 'F 2 -2d '
_cod_original_sg_symbol_H-M 'F d d 2 '
_cod_database_code 7000269

loop_
_symmetry_equiv_pos_as_xyz
'x, y, z'
'-x, -y, z'
'x+1/4, -y+1/4, z+1/4'
'-x+1/4, y+1/4, z+1/4'
'x, y+1/2, z+1/2'
'-x, -y+1/2, z+1/2'
'x+1/4, -y+3/4, z+3/4'
'-x+1/4, y+3/4, z+3/4'
'x+1/2, y, z+1/2'
'-x+1/2, -y, z+1/2'
'x+3/4, -y+1/4, z+3/4'
'-x+3/4, y+1/4, z+3/4'
'x+1/2, y+1/2, z'
'-x+1/2, -y+1/2, z'
'x+3/4, -y+3/4, z+1/4'
'-x+3/4, y+3/4, z+1/4'

loop_
_atom_site_label
_atom_site_type_symbol
_atom_site_fract_x
_atom_site_fract_y
_atom_site_fract_z
_atom_site_U_iso_or_equiv
_atom_site_adp_type
_atom_site_occupancy
_atom_site_symmetry_multiplicity
_atom_site_calc_flag
_atom_site_refinement_flags
_atom_site_disorder_assembly
_atom_site_disorder_group
Ni1 Ni 0.2500 0.2500 0.99889(9) 0.0315(3) Uani 1 2 d S . .
C1 C 0.1974(2) 0.15709(10) 1.1816(4) 0.0259(11) Uani 1 1 d . . .
H1 H 0.1556 0.1487 1.1559 0.031 Uiso 1 1 calc R . .
C2 C 0.2472(2) 0.13829(10) 1.2274(4) 0.0344(12) Uani 1 1 d . . .
H2 H 0.2390 0.1173 1.2357 0.041 Uiso 1 1 calc R . .
C3 C 0.3089(2) 0.15024(10) 1.2613(5) 0.0345(12) Uani 1 1 d . . .
H3 H 0.3438 0.1373 1.2898 0.041 Uiso 1 1 calc R . .
C4 C 0.3199(2) 0.18075(10) 1.2540(5) 0.0297(11) Uani 1 1 d . . .
H4 H 0.3623 0.1889 1.2781 0.036 Uiso 1 1 calc R . .
C5 C 0.2698(2) 0.19970(10) 1.2118(4) 0.0255(11) Uani 1 1 d . . .
H5 H 0.2775 0.2208 1.2097 0.031 Uiso 1 1 calc R . .
C6 C 0.2079(2) 0.18828(10) 1.1723(4) 0.0206(10) Uani 1 1 d . . .
C7 C 0.1544(2) 0.20717(9) 1.1217(4) 0.0209(10) Uani 1 1 d . . .
N1 N 0.16534(16) 0.23441(7) 1.0701(3) 0.0201(8) Uani 1 1 d . . .
C8 C 0.0842(2) 0.20038(9) 1.1191(4) 0.0213(10) Uani 1 1 d . . .
H8 H 0.0638 0.1825 1.1499 0.026 Uiso 1 1 calc R . .
C9 C 0.0513(2) 0.22400(9) 1.0649(4) 0.0215(10) Uani 1 1 d . . .
C10 C -0.0213(2) 0.22653(9) 1.0399(4) 0.0223(10) Uani 1 1 d . . .
C11 C -0.0675(2) 0.21125(10) 1.1157(4) 0.0266(11) Uani 1 1 d . . .
H11 H -0.0513 0.1994 1.1831 0.032 Uiso 1 1 calc R . .
C12 C -0.1357(2) 0.21301(10) 1.0946(4) 0.0306(12) Uani 1 1 d . . .
H12 H -0.1660 0.2022 1.1466 0.037 Uiso 1 1 calc R . .
C13 C -0.1602(2) 0.23035(10) 0.9984(5) 0.0325(11) Uani 1 1 d . . .
H13 H -0.2074 0.2318 0.9845 0.039 Uiso 1 1 calc R . .
C14 C -0.1158(2) 0.24552(10) 0.9227(4) 0.0296(11) Uani 1 1 d . . .
H14 H -0.1326 0.2575 0.8564 0.036 Uiso 1 1 calc R . .
C15 C -0.0469(2) 0.24356(9) 0.9418(4) 0.0241(11) Uani 1 1 d . . .
H15 H -0.0170 0.2539 0.8877 0.029 Uiso 1 1 calc R . .
C16 C 0.1033(2) 0.24563(9) 1.0351(4) 0.0192(10) Uani 1 1 d . . .
N2 N 0.09058(16) 0.27260(7) 0.9848(3) 0.0187(8) Uani 1 1 d . . .
C17 C 0.13694(19) 0.29138(9) 0.9424(4) 0.0169(10) Uani 1 1 d . . .
N3 N 0.20501(17) 0.28510(7) 0.9244(3) 0.0205(8) Uani 1 1 d . . .
C18 C 0.1236(2) 0.32224(9) 0.9049(4) 0.0211(10) Uani 1 1 d . . .
C19 C 0.0583(2) 0.33778(9) 0.8947(4) 0.0202(10) Uani 1 1 d . . .
C20 C -0.0027(2) 0.32520(10) 0.9341(4) 0.0266(11) Uani 1 1 d . . .
H20 H -0.0026 0.3061 0.9743 0.032 Uiso 1 1 calc R . .
C21 C -0.0635(2) 0.34008(10) 0.9156(4) 0.0278(11) Uani 1 1 d . . .
H21 H -0.1045 0.3310 0.9416 0.033 Uiso 1 1 calc R . .
C22 C -0.0644(2) 0.36826(10) 0.8592(4) 0.0257(11) Uani 1 1 d . . .
H22 H -0.1059 0.3785 0.8465 0.031 Uiso 1 1 calc R . .
C23 C -0.0051(2) 0.38113(10) 0.8219(4) 0.0286(11) Uani 1 1 d . . .
H23 H -0.0055 0.4004 0.7835 0.034 Uiso 1 1 calc R . .
C24 C 0.0557(2) 0.36624(10) 0.8397(4) 0.0275(11) Uani 1 1 d . . .
H24 H 0.0964 0.3756 0.8140 0.033 Uiso 1 1 calc R . .
C25 C 0.1854(2) 0.33353(10) 0.8676(4) 0.0201(10) Uani 1 1 d . . .
H25 H 0.1940 0.3535 0.8400 0.024 Uiso 1 1 calc R . .
C26 C 0.2333(2) 0.31021(10) 0.8777(4) 0.0231(10) Uani 1 1 d . . .
C27 C 0.3033(2) 0.31179(10) 0.8341(4) 0.0214(10) Uani 1 1 d . . .
C28 C 0.3381(2) 0.33911(10) 0.8363(4) 0.0255(10) Uani 1 1 d . . .
H28 H 0.3167 0.3566 0.8681 0.031 Uiso 1 1 calc R . .
C29 C 0.4031(2) 0.34093(10) 0.7930(4) 0.0285(11) Uani 1 1 d . . .
H29 H 0.4263 0.3597 0.7958 0.034 Uiso 1 1 calc R . .
C30 C 0.4349(2) 0.31577(10) 0.7454(4) 0.0321(11) Uani 1 1 d . . .
H30 H 0.4802 0.3171 0.7170 0.038 Uiso 1 1 calc R . .
C31 C 0.4010(2) 0.28866(10) 0.7390(4) 0.0300(11) Uani 1 1 d . . .
H31 H 0.4222 0.2714 0.7039 0.036 Uiso 1 1 calc R . .
C32 C 0.3358(2) 0.28679(10) 0.7840(4) 0.0269(11) Uani 1 1 d . . .
H32 H 0.3127 0.2680 0.7807 0.032 Uiso 1 1 calc R . .

loop_
_atom_site_aniso_label
_atom_site_aniso_U_11
_atom_site_aniso_U_22
_atom_site_aniso_U_33
_atom_site_aniso_U_23
_atom_site_aniso_U_13
_atom_site_aniso_U_12
Ni1 0.0177(4) 0.0169(5) 0.0600(6) 0.000 0.000 0.0003(4)
C1 0.028(3) 0.022(3) 0.027(3) -0.001(2) 0.004(2) 0.002(2)
C2 0.042(3) 0.028(3) 0.033(3) 0.004(2) 0.011(3) 0.009(2)
C3 0.034(3) 0.039(3) 0.031(3) 0.011(2) 0.007(2) 0.018(2)
C4 0.028(2) 0.035(3) 0.027(3) 0.002(2) -0.002(2) 0.004(2)
C5 0.030(3) 0.023(3) 0.023(3) -0.002(2) -0.001(2) 0.006(2)
C6 0.025(3) 0.020(3) 0.016(2) -0.0035(19) 0.003(2) 0.0034(19)
C7 0.026(2) 0.024(3) 0.013(2) 0.001(2) -0.0013(19) 0.001(2)
N1 0.0211(19) 0.018(2) 0.0206(19) -0.0001(16) 0.0023(16) 0.0000(16)
C8 0.023(2) 0.024(3) 0.017(2) 0.003(2) 0.002(2) -0.0028(19)
C9 0.024(2) 0.025(3) 0.015(2) 0.000(2) 0.0025(19) 0.003(2)
C10 0.020(2) 0.027(3) 0.020(2) -0.005(2) 0.0000(19) 0.0038(19)
C11 0.028(3) 0.031(3) 0.020(2) 0.000(2) 0.002(2) 0.002(2)
C12 0.028(3) 0.036(3) 0.028(3) 0.003(2) 0.005(2) 0.002(2)
C13 0.023(2) 0.039(3) 0.036(3) -0.006(3) -0.004(3) 0.003(2)
C14 0.029(3) 0.030(3) 0.030(3) 0.005(2) -0.004(2) -0.004(2)
C15 0.024(2) 0.026(3) 0.022(2) 0.003(2) 0.002(2) -0.0023(19)
C16 0.019(2) 0.024(3) 0.014(2) -0.002(2) -0.0019(17) 0.0036(19)
N2 0.0228(19) 0.020(2) 0.0136(18) 0.0006(17) 0.0024(16) -0.0004(16)
C17 0.018(2) 0.020(3) 0.012(2) 0.0007(18) -0.0012(18) 0.0005(19)
N3 0.022(2) 0.020(2) 0.0202(19) -0.0032(16) 0.0013(16) 0.0006(16)
C18 0.026(2) 0.022(3) 0.015(2) 0.0019(19) 0.000(2) -0.0006(19)
C19 0.031(3) 0.016(2) 0.014(2) 0.0009(18) -0.002(2) 0.0022(19)
C20 0.034(3) 0.022(3) 0.024(3) -0.003(2) 0.003(2) 0.003(2)
C21 0.022(3) 0.029(3) 0.033(3) -0.005(2) 0.000(2) 0.004(2)
C22 0.025(3) 0.030(3) 0.022(3) -0.007(2) -0.005(2) 0.013(2)
C23 0.039(3) 0.025(3) 0.023(2) 0.004(2) -0.007(2) 0.008(2)
C24 0.031(3) 0.029(3) 0.023(3) 0.001(2) -0.001(2) 0.000(2)
C25 0.028(3) 0.020(3) 0.013(2) 0.003(2) 0.0011(19) -0.001(2)
C26 0.023(3) 0.029(3) 0.017(2) -0.005(2) -0.0024(19) -0.006(2)
C27 0.020(2) 0.029(3) 0.015(2) -0.002(2) -0.0031(19) -0.004(2)
C28 0.031(3) 0.026(3) 0.019(2) -0.0009(19) 0.000(2) -0.002(2)
C29 0.032(3) 0.029(3) 0.025(3) 0.002(2) 0.001(2) -0.011(2)
C30 0.023(2) 0.050(3) 0.023(2) 0.004(2) 0.004(2) -0.004(2)
C31 0.032(3) 0.034(3) 0.024(3) -0.004(2) 0.008(2) -0.001(2)
C32 0.032(3) 0.026(3) 0.022(3) -0.005(2) 0.002(2) -0.003(2)

loop_
_atom_type_symbol
_atom_type_description
_atom_type_scat_dispersion_real
_atom_type_scat_dispersion_imag
_atom_type_scat_source
C C 0.0033 0.0016 'International Tables Vol C Tables 4.2.6.8 and 6.1.1.4'
H H 0.0000 0.0000 'International Tables Vol C Tables 4.2.6.8 and 6.1.1.4'
N N 0.0061 0.0033 'International Tables Vol C Tables 4.2.6.8 and 6.1.1.4'
Ni Ni 0.3393 1.1124 'International Tables Vol C Tables 4.2.6.8 and 6.1.1.4'

loop_
_geom_angle_atom_site_label_1
_geom_angle_atom_site_label_2
_geom_angle_atom_site_label_3
_geom_angle
_geom_angle_site_symmetry_1
_geom_angle_site_symmetry_3
_geom_angle_publ_flag
N3 Ni1 N3 131.8(2) 14 . ?
N3 Ni1 N1 92.81(14) 14 14 ?
N3 Ni1 N1 105.55(14) . 14 ?
N3 Ni1 N1 105.55(14) 14 . ?
N3 Ni1 N1 92.81(14) . . ?
N1 Ni1 N1 134.3(2) 14 . ?
C2 C1 C6 120.9(4) . . ?
C2 C1 H1 119.5 . . ?
C6 C1 H1 119.5 . . ?
C1 C2 C3 119.7(4) . . ?
C1 C2 H2 120.2 . . ?
C3 C2 H2 120.2 . . ?
C4 C3 C2 120.2(4) . . ?
C4 C3 H3 119.9 . . ?
C2 C3 H3 119.9 . . ?
C3 C4 C5 120.3(4) . . ?
C3 C4 H4 119.8 . . ?
C5 C4 H4 119.8 . . ?
C4 C5 C6 121.0(4) . . ?
C4 C5 H5 119.5 . . ?
C6 C5 H5 119.5 . . ?
C5 C6 C1 117.8(4) . . ?
C5 C6 C7 123.2(4) . . ?
C1 C6 C7 119.0(4) . . ?
N1 C7 C8 109.9(3) . . ?
N1 C7 C6 123.4(4) . . ?
C8 C7 C6 126.7(4) . . ?
C7 N1 C16 106.9(3) . . ?
C7 N1 Ni1 127.8(3) . . ?
C16 N1 Ni1 121.9(3) . . ?
C9 C8 C7 108.3(4) . . ?
C9 C8 H8 125.9 . . ?
C7 C8 H8 125.9 . . ?
C8 C9 C16 105.2(4) . . ?
C8 C9 C10 127.3(4) . . ?
C16 C9 C10 127.5(4) . . ?
C15 C10 C11 117.6(4) . . ?
C15 C10 C9 122.5(4) . . ?
C11 C10 C9 119.9(4) . . ?
C12 C11 C10 121.4(4) . . ?
C12 C11 H11 119.3 . . ?
C10 C11 H11 119.3 . . ?
C11 C12 C13 120.2(4) . . ?
C11 C12 H12 119.9 . . ?
C13 C12 H12 119.9 . . ?
C14 C13 C12 119.4(4) . . ?
C14 C13 H13 120.3 . . ?
C12 C13 H13 120.3 . . ?
C13 C14 C15 120.9(4) . . ?
C13 C14 H14 119.6 . . ?
C15 C14 H14 119.6 . . ?
C14 C15 C10 120.5(4) . . ?
C14 C15 H15 119.8 . . ?
C10 C15 H15 119.8 . . ?
N2 C16 N1 127.0(4) . . ?
N2 C16 C9 123.2(4) . . ?
N1 C16 C9 109.7(3) . . ?
C17 N2 C16 124.9(3) . . ?
N2 C17 N3 126.6(4) . . ?
N2 C17 C18 124.2(4) . . ?
N3 C17 C18 109.1(3) . . ?
C26 N3 C17 107.0(3) . . ?
C26 N3 Ni1 128.2(3) . . ?
C17 N3 Ni1 122.8(3) . . ?
C25 C18 C17 105.0(4) . . ?
C25 C18 C19 126.1(4) . . ?
C17 C18 C19 128.6(4) . . ?
C24 C19 C20 117.2(4) . . ?
C24 C19 C18 119.2(4) . . ?
C20 C19 C18 123.5(4) . . ?
C21 C20 C19 121.2(4) . . ?
C21 C20 H20 119.4 . . ?
C19 C20 H20 119.4 . . ?
C22 C21 C20 120.1(4) . . ?
C22 C21 H21 119.9 . . ?
C20 C21 H21 119.9 . . ?
C23 C22 C21 119.4(4) . . ?
C23 C22 H22 120.3 . . ?
C21 C22 H22 120.3 . . ?
C22 C23 C24 120.6(4) . . ?
C22 C23 H23 119.7 . . ?
C24 C23 H23 119.7 . . ?
C23 C24 C19 121.4(4) . . ?
C23 C24 H24 119.3 . . ?
C19 C24 H24 119.3 . . ?
C18 C25 C26 108.1(4) . . ?
C18 C25 H25 126.0 . . ?
C26 C25 H25 126.0 . . ?
N3 C26 C25 110.8(4) . . ?
N3 C26 C27 123.7(4) . . ?
C25 C26 C27 125.4(4) . . ?
C32 C27 C28 117.9(4) . . ?
C32 C27 C26 121.7(4) . . ?
C28 C27 C26 120.3(4) . . ?
C29 C28 C27 120.7(4) . . ?
C29 C28 H28 119.6 . . ?
C27 C28 H28 119.6 . . ?
C28 C29 C30 120.5(4) . . ?
C28 C29 H29 119.7 . . ?
C30 C29 H29 119.7 . . ?
C31 C30 C29 120.0(4) . . ?
C31 C30 H30 120.0 . . ?
C29 C30 H30 120.0 . . ?
C30 C31 C32 119.4(4) . . ?
C30 C31 H31 120.3 . . ?
C32 C31 H31 120.3 . . ?
C31 C32 C27 121.4(4) . . ?
C31 C32 H32 119.3 . . ?
C27 C32 H32 119.3 . . ?

loop_
_geom_bond_atom_site_label_1
_geom_bond_atom_site_label_2
_geom_bond_distance
_geom_bond_site_symmetry_2
_geom_bond_publ_flag
Ni1 N3 1.965(3) 14 ?
Ni1 N3 1.965(3) . ?
Ni1 N1 1.971(3) 14 ?
Ni1 N1 1.971(3) . ?
C1 C2 1.383(6) . ?
C1 C6 1.402(5) . ?
C1 H1 0.9500 . ?
C2 C3 1.384(6) . ?
C2 H2 0.9500 . ?
C3 C4 1.372(6) . ?
C3 H3 0.9500 . ?
C4 C5 1.379(6) . ?
C4 H4 0.9500 . ?
C5 C6 1.394(6) . ?
C5 H5 0.9500 . ?
C6 C7 1.459(6) . ?
C7 N1 1.347(5) . ?
C7 C8 1.424(6) . ?
N1 C16 1.379(5) . ?
C8 C9 1.365(6) . ?
C8 H8 0.9500 . ?
C9 C16 1.445(6) . ?
C9 C10 1.469(6) . ?
C10 C15 1.394(6) . ?
C10 C11 1.401(6) . ?
C11 C12 1.374(6) . ?
C11 H11 0.9500 . ?
C12 C13 1.379(7) . ?
C12 H12 0.9500 . ?
C13 C14 1.375(6) . ?
C13 H13 0.9500 . ?
C14 C15 1.385(6) . ?
C14 H14 0.9500 . ?
C15 H15 0.9500 . ?
C16 N2 1.337(5) . ?
N2 C17 1.322(5) . ?
C17 N3 1.393(5) . ?
C17 C18 1.451(6) . ?
N3 C26 1.344(5) . ?
C18 C25 1.385(6) . ?
C18 C19 1.470(6) . ?
C19 C24 1.394(6) . ?
C19 C20 1.399(6) . ?
C20 C21 1.389(6) . ?
C20 H20 0.9500 . ?
C21 C22 1.389(6) . ?
C21 H21 0.9500 . ?
C22 C23 1.368(6) . ?
C22 H22 0.9500 . ?
C23 C24 1.389(6) . ?
C23 H23 0.9500 . ?
C24 H24 0.9500 . ?
C25 C26 1.409(6) . ?
C25 H25 0.9500 . ?
C26 C27 1.466(6) . ?
C27 C32 1.391(6) . ?
C27 C28 1.395(6) . ?
C28 C29 1.373(6) . ?
C28 H28 0.9500 . ?
C29 C30 1.380(6) . ?
C29 H29 0.9500 . ?
C30 C31 1.379(6) . ?
C30 H30 0.9500 . ?
C31 C32 1.384(6) . ?
C31 H31 0.9500 . ?
C32 H32 0.9500 . ?

loop_
_geom_hbond_atom_site_label_D
_geom_hbond_atom_site_label_H
_geom_hbond_atom_site_label_A
_geom_hbond_distance_DH
_geom_hbond_distance_HA
_geom_hbond_distance_DA
_geom_hbond_angle_DHA
_geom_hbond_site_symmetry_A
_geom_hbond_publ_flag
C15 H15 N2 0.95 2.52 3.053(5) 116 . yes
C20 H20 N2 0.95 2.37 3.026(5) 126 . yes
C12 H12 Cg1 0.95 2.81 3.548(6) 136 6 yes
C31 H31 Cg2 0.95 2.78 3.577(6) 142 9_554 yes

loop_
_geom_torsion_atom_site_label_1
_geom_torsion_atom_site_label_2
_geom_torsion_atom_site_label_3
_geom_torsion_atom_site_label_4
_geom_torsion
_geom_torsion_site_symmetry_1
_geom_torsion_site_symmetry_2
_geom_torsion_site_symmetry_3
_geom_torsion_site_symmetry_4
_geom_torsion_publ_flag
C6 C1 C2 C3 -1.9(7) . . . . ?
C1 C2 C3 C4 2.5(7) . . . . ?
C2 C3 C4 C5 -0.6(7) . . . . ?
C3 C4 C5 C6 -2.0(7) . . . . ?
C4 C5 C6 C1 2.5(6) . . . . ?
C4 C5 C6 C7 -177.1(4) . . . . ?
C2 C1 C6 C5 -0.5(6) . . . . ?
C2 C1 C6 C7 179.1(4) . . . . ?
C5 C6 C7 N1 22.9(6) . . . . ?
C1 C6 C7 N1 -156.7(4) . . . . ?
C5 C6 C7 C8 -156.6(4) . . . . ?
C1 C6 C7 C8 23.7(6) . . . . ?
C8 C7 N1 C16 0.6(5) . . . . ?
C6 C7 N1 C16 -179.0(4) . . . . ?
C8 C7 N1 Ni1 -158.4(3) . . . . ?
C6 C7 N1 Ni1 22.0(6) . . . . ?
N3 Ni1 N1 C7 33.9(4) 14 . . . ?
N3 Ni1 N1 C7 168.8(3) . . . . ?
N1 Ni1 N1 C7 -76.2(3) 14 . . . ?
N3 Ni1 N1 C16 -122.4(3) 14 . . . ?
N3 Ni1 N1 C16 12.6(3) . . . . ?
N1 Ni1 N1 C16 127.6(3) 14 . . . ?
N1 C7 C8 C9 -0.1(5) . . . . ?
C6 C7 C8 C9 179.5(4) . . . . ?
C7 C8 C9 C16 -0.5(5) . . . . ?
C7 C8 C9 C10 178.4(4) . . . . ?
C8 C9 C10 C15 -151.3(4) . . . . ?
C16 C9 C10 C15 27.4(7) . . . . ?
C8 C9 C10 C11 28.2(7) . . . . ?
C16 C9 C10 C11 -153.2(4) . . . . ?
C15 C10 C11 C12 -0.2(6) . . . . ?
C9 C10 C11 C12 -179.7(4) . . . . ?
C10 C11 C12 C13 -0.8(7) . . . . ?
C11 C12 C13 C14 0.9(7) . . . . ?
C12 C13 C14 C15 0.1(7) . . . . ?
C13 C14 C15 C10 -1.1(7) . . . . ?
C11 C10 C15 C14 1.2(6) . . . . ?
C9 C10 C15 C14 -179.4(4) . . . . ?
C7 N1 C16 N2 177.1(4) . . . . ?
Ni1 N1 C16 N2 -22.4(6) . . . . ?
C7 N1 C16 C9 -0.9(5) . . . . ?
Ni1 N1 C16 C9 159.6(3) . . . . ?
C8 C9 C16 N2 -177.2(4) . . . . ?
C10 C9 C16 N2 3.9(7) . . . . ?
C8 C9 C16 N1 0.9(5) . . . . ?
C10 C9 C16 N1 -178.0(4) . . . . ?
N1 C16 N2 C17 11.0(7) . . . . ?
C9 C16 N2 C17 -171.2(4) . . . . ?
C16 N2 C17 N3 10.5(7) . . . . ?
C16 N2 C17 C18 -170.6(4) . . . . ?
N2 C17 N3 C26 178.7(4) . . . . ?
C18 C17 N3 C26 -0.3(4) . . . . ?
N2 C17 N3 Ni1 -16.2(6) . . . . ?
C18 C17 N3 Ni1 164.7(3) . . . . ?
N3 Ni1 N3 C26 -80.3(3) 14 . . . ?
N1 Ni1 N3 C26 28.2(4) 14 . . . ?
N1 Ni1 N3 C26 165.8(4) . . . . ?
N3 Ni1 N3 C17 118.0(3) 14 . . . ?
N1 Ni1 N3 C17 -133.5(3) 14 . . . ?
N1 Ni1 N3 C17 4.2(3) . . . . ?
N2 C17 C18 C25 179.8(4) . . . . ?
N3 C17 C18 C25 -1.1(4) . . . . ?
N2 C17 C18 C19 -6.2(7) . . . . ?
N3 C17 C18 C19 172.9(4) . . . . ?
C25 C18 C19 C24 2.0(7) . . . . ?
C17 C18 C19 C24 -170.8(4) . . . . ?
C25 C18 C19 C20 -180.0(4) . . . . ?
C17 C18 C19 C20 7.2(7) . . . . ?
C24 C19 C20 C21 2.0(6) . . . . ?
C18 C19 C20 C21 -176.1(4) . . . . ?
C19 C20 C21 C22 -1.2(7) . . . . ?
C20 C21 C22 C23 0.1(6) . . . . ?
C21 C22 C23 C24 0.2(7) . . . . ?
C22 C23 C24 C19 0.6(7) . . . . ?
C20 C19 C24 C23 -1.6(6) . . . . ?
C18 C19 C24 C23 176.5(4) . . . . ?
C17 C18 C25 C26 2.1(5) . . . . ?
C19 C18 C25 C26 -172.2(4) . . . . ?
C17 N3 C26 C25 1.6(5) . . . . ?
Ni1 N3 C26 C25 -162.3(3) . . . . ?
C17 N3 C26 C27 -173.5(4) . . . . ?
Ni1 N3 C26 C27 22.5(6) . . . . ?
C18 C25 C26 N3 -2.4(5) . . . . ?
C18 C25 C26 C27 172.6(4) . . . . ?
N3 C26 C27 C32 30.1(6) . . . . ?
C25 C26 C27 C32 -144.3(4) . . . . ?
N3 C26 C27 C28 -153.0(4) . . . . ?
C25 C26 C27 C28 32.5(6) . . . . ?
C32 C27 C28 C29 -1.5(6) . . . . ?
C26 C27 C28 C29 -178.5(4) . . . . ?
C27 C28 C29 C30 0.6(7) . . . . ?
C28 C29 C30 C31 1.2(7) . . . . ?
C29 C30 C31 C32 -1.9(7) . . . . ?
C30 C31 C32 C27 0.9(7) . . . . ?
C28 C27 C32 C31 0.8(6) . . . . ?
C26 C27 C32 C31 177.7(4) . . . . ?
